data_2236971
loop_
_publ_author_name
'Bauer, Heiko'
'Sun, Yu'
'Sitzmann, Helmut'

_publ_section_title
;
 1,1'-Bis[bis(4-<i>tert</i>-butylphenyl)methyl]ferrocene
;
_journal_issue 12
_journal_name_full 'Acta Crystallographica Section E'
_journal_page_first m1450
_journal_paper_doi 10.1107/S1600536812041360
_journal_volume 68
_journal_year 2012
_chemical_formula_iupac '[Fe (C26 H31)2]'
_chemical_formula_moiety 'C52 H62 Fe'
_chemical_formula_sum 'C52 H62 Fe'
_chemical_formula_weight 742.87
_chemical_name_common
;
1,1'-Bis[(di(4-<i>tert</i>-butylphenyl)methyl)cyclopentadienyl]iron
;
_chemical_name_systematic
;
1,1'-Bis[bis(4-<i>tert</i>-butylphenyl)methyl]ferrocene
;
_space_group_IT_number 14
_symmetry_cell_setting monoclinic
_symmetry_space_group_name_Hall '-P 2yn'
_symmetry_space_group_name_H-M 'P 1 21/n 1'
_atom_sites_solution_hydrogens geom
_atom_sites_solution_primary direct
_atom_sites_solution_secondary difmap
_audit_creation_method SHELXL-97
_cell_angle_alpha 90.00
_cell_angle_beta 98.982(3)
_cell_angle_gamma 90.00
_cell_formula_units_Z 2
_cell_length_a 6.0893(2)
_cell_length_b 30.7616(8)
_cell_length_c 11.0983(3)
_cell_measurement_reflns_used 6229
_cell_measurement_temperature 150(2)
_cell_measurement_theta_max 62.5653
_cell_measurement_theta_min 2.8706
_cell_volume 2053.40(10)
_computing_cell_refinement '<i>CrysAlis CCD</i> (Oxford Diffraction, 2010)'
_computing_data_collection '<i>CrysAlis CCD</i> (Oxford Diffraction, 2010)'
_computing_data_reduction '<i>CrysAlis RED</i> (Oxford Diffraction, 2010)'
_computing_molecular_graphics '<i>Mercury</i> (Macrae <i>et al.</i>, 2008)'
_computing_publication_material '<i>publCIF</i> (Westrip, 2010)'
_computing_structure_refinement '<i>SHELXL97</i> (Sheldrick, 2008)'
_computing_structure_solution '<i>SIR92</i> (Altomare <i>et al.</i>, 1994)'
_diffrn_ambient_temperature 150(2)
_diffrn_detector_area_resol_mean 16.1399
_diffrn_measured_fraction_theta_full 0.996
_diffrn_measured_fraction_theta_max 0.996
_diffrn_measurement_device_type 'Oxford Diffraction Xcalibur Sapphire3 Gemini ultra'
_diffrn_measurement_method '\w scans'
_diffrn_radiation_monochromator mirror
_diffrn_radiation_source 'Enhance Ultra (Cu) X-ray Source'
_diffrn_radiation_type CuK\a
_diffrn_radiation_wavelength 1.54184
_diffrn_reflns_av_R_equivalents 0.0284
_diffrn_reflns_av_sigmaI/netI 0.0297
_diffrn_reflns_limit_h_max 5
_diffrn_reflns_limit_h_min -6
_diffrn_reflns_limit_k_max 35
_diffrn_reflns_limit_k_min -31
_diffrn_reflns_limit_l_max 12
_diffrn_reflns_limit_l_min -12
_diffrn_reflns_number 12754
_diffrn_reflns_theta_full 62.66
_diffrn_reflns_theta_max 62.66
_diffrn_reflns_theta_min 2.87
_exptl_absorpt_coefficient_mu 3.186
_exptl_absorpt_correction_T_max 1.00000
_exptl_absorpt_correction_T_min 0.88858
_exptl_absorpt_correction_type multi-scan
_exptl_absorpt_process_details
;
(<i>CrysAlisPro</i>; Oxford Diffraction, 2010)
;
_exptl_crystal_colour yellow
_exptl_crystal_density_diffrn 1.201
_exptl_crystal_density_method 'not measured'
_exptl_crystal_description plate
_exptl_crystal_F_000 800
_exptl_crystal_size_max 0.18
_exptl_crystal_size_mid 0.13
_exptl_crystal_size_min 0.09
_refine_diff_density_max 0.165
_refine_diff_density_min -0.288
_refine_ls_extinction_method none
_refine_ls_goodness_of_fit_ref 1.009
_refine_ls_hydrogen_treatment constr
_refine_ls_matrix_type full
_refine_ls_number_parameters 247
_refine_ls_number_reflns 3267
_refine_ls_number_restraints 0
_refine_ls_restrained_S_all 1.009
_refine_ls_R_factor_all 0.0328
_refine_ls_R_factor_gt 0.0273
_refine_ls_shift/su_max 0.000
_refine_ls_shift/su_mean 0.000
_refine_ls_structure_factor_coef Fsqd
_refine_ls_weighting_details 'calc w=1/[\s^2^(Fo^2^)+(0.0434P)^2^] where P=(Fo^2^+2Fc^2^)/3'
_refine_ls_weighting_scheme calc
_refine_ls_wR_factor_gt 0.0696
_refine_ls_wR_factor_ref 0.0705
_reflns_number_gt 2784
_reflns_number_total 3267
_reflns_threshold_expression >2\s(I)
_cod_data_source_file mw2088.cif
_cod_data_source_block I
_cod_original_sg_symbol_H-M 'P 21/n'
_cod_database_code 2236971
_cod_database_fobs_code 2236971

loop_
_symmetry_equiv_pos_as_xyz
'x, y, z'
'-x+1/2, y+1/2, -z+1/2'
'-x, -y, -z'
'x-1/2, -y-1/2, z-1/2'

loop_
_atom_site_type_symbol
_atom_site_label
_atom_site_fract_x
_atom_site_fract_y
_atom_site_fract_z
_atom_site_U_iso_or_equiv
_atom_site_adp_type
_atom_site_calc_flag
_atom_site_refinement_flags
_atom_site_occupancy
_atom_site_symmetry_multiplicity
C C1 0.3111(2) 0.44424(5) 0.46953(13) 0.0208(3) Uani d . 1 1
C C2 0.5266(3) 0.43796(5) 0.43750(13) 0.0236(3) Uani d . 1 1
H H2 0.6324 0.4169 0.4717 0.028 Uiso calc R 1 1
C C3 0.5560(3) 0.46865(5) 0.34559(14) 0.0269(4) Uani d . 1 1
H H3 0.6848 0.4716 0.3078 0.032 Uiso calc R 1 1
C C4 0.3609(3) 0.49414(5) 0.31997(13) 0.0265(4) Uani d . 1 1
H H4 0.3355 0.5171 0.2624 0.032 Uiso calc R 1 1
C C5 0.2100(3) 0.47904(5) 0.39611(13) 0.0228(3) Uani d . 1 1
H H5 0.0653 0.4903 0.3978 0.027 Uiso calc R 1 1
C C6 0.1928(2) 0.41733(5) 0.55424(13) 0.0207(3) Uani d . 1 1
H H6 0.0580 0.4342 0.5671 0.025 Uiso calc R 1 1
C C7 0.1099(2) 0.37397(5) 0.49700(13) 0.0213(3) Uani d . 1 1
C C8 -0.0287(3) 0.34847(5) 0.55661(14) 0.0266(4) Uani d . 1 1
H H8 -0.0632 0.3579 0.6330 0.032 Uiso calc R 1 1
C C9 -0.1173(3) 0.30991(5) 0.50777(15) 0.0289(4) Uani d . 1 1
H H9 -0.2132 0.2937 0.5506 0.035 Uiso calc R 1 1
C C10 -0.0690(2) 0.29413(5) 0.39658(14) 0.0235(3) Uani d . 1 1
C C11 0.0726(3) 0.31913(5) 0.33893(14) 0.0274(4) Uani d . 1 1
H H11 0.1119 0.3092 0.2641 0.033 Uiso calc R 1 1
C C12 0.1593(3) 0.35845(5) 0.38752(14) 0.0268(4) Uani d . 1 1
H H12 0.2542 0.3749 0.3446 0.032 Uiso calc R 1 1
C C13 -0.1713(3) 0.25134(5) 0.34417(15) 0.0291(4) Uani d . 1 1
C C14 -0.1032(3) 0.21442(6) 0.43535(18) 0.0439(5) Uani d . 1 1
H H14A 0.0593 0.2127 0.4530 0.066 Uiso calc R 1 1
H H14B -0.1631 0.1868 0.4002 0.066 Uiso calc R 1 1
H H14C -0.1624 0.2202 0.5110 0.066 Uiso calc R 1 1
C C15 -0.4254(3) 0.25543(6) 0.32226(19) 0.0446(5) Uani d . 1 1
H H15A -0.4774 0.2618 0.3996 0.067 Uiso calc R 1 1
H H15B -0.4914 0.2281 0.2888 0.067 Uiso calc R 1 1
H H15C -0.4699 0.2791 0.2644 0.067 Uiso calc R 1 1
C C16 -0.0956(3) 0.23944(6) 0.22250(16) 0.0382(4) Uani d . 1 1
H H16A -0.1366 0.2628 0.1633 0.057 Uiso calc R 1 1
H H16B -0.1679 0.2124 0.1912 0.057 Uiso calc R 1 1
H H16C 0.0661 0.2355 0.2354 0.057 Uiso calc R 1 1
C C17 0.3308(2) 0.41091(5) 0.67958(13) 0.0211(3) Uani d . 1 1
C C18 0.2846(3) 0.43382(5) 0.78101(14) 0.0240(3) Uani d . 1 1
H H18 0.1578 0.4522 0.7734 0.029 Uiso calc R 1 1
C C19 0.4209(3) 0.43015(5) 0.89289(13) 0.0245(4) Uani d . 1 1
H H19 0.3853 0.4462 0.9604 0.029 Uiso calc R 1 1
C C20 0.6087(3) 0.40365(5) 0.90922(13) 0.0226(3) Uani d . 1 1
C C21 0.6488(3) 0.37976(5) 0.80823(13) 0.0244(3) Uani d . 1 1
H H21 0.7732 0.3608 0.8162 0.029 Uiso calc R 1 1
C C22 0.5115(3) 0.38301(5) 0.69618(14) 0.0240(3) Uani d . 1 1
H H22 0.5421 0.3658 0.6297 0.029 Uiso calc R 1 1
C C23 0.7610(3) 0.40157(5) 1.03284(14) 0.0260(4) Uani d . 1 1
C C24 0.8546(3) 0.44714(6) 1.06587(15) 0.0358(4) Uani d . 1 1
H H24A 0.9356 0.4575 1.0017 0.054 Uiso calc R 1 1
H H24B 0.9560 0.4459 1.1436 0.054 Uiso calc R 1 1
H H24C 0.7321 0.4671 1.0733 0.054 Uiso calc R 1 1
C C25 0.6265(3) 0.38601(6) 1.13129(14) 0.0320(4) Uani d . 1 1
H H25A 0.5061 0.4066 1.1373 0.048 Uiso calc R 1 1
H H25B 0.7245 0.3842 1.2101 0.048 Uiso calc R 1 1
H H25C 0.5635 0.3573 1.1091 0.048 Uiso calc R 1 1
C C26 0.9574(3) 0.37061(6) 1.03084(15) 0.0335(4) Uani d . 1 1
H H26A 0.9017 0.3410 1.0130 0.050 Uiso calc R 1 1
H H26B 1.0530 0.3711 1.1105 0.050 Uiso calc R 1 1
H H26C 1.0432 0.3799 0.9677 0.050 Uiso calc R 1 1
Fe Fe1 0.5000 0.5000 0.5000 0.01935(11) Uani d S 1 2

loop_
_atom_site_aniso_label
_atom_site_aniso_U_11
_atom_site_aniso_U_22
_atom_site_aniso_U_33
_atom_site_aniso_U_12
_atom_site_aniso_U_13
_atom_site_aniso_U_23
C1 0.0256(8) 0.0166(8) 0.0194(8) -0.0032(6) 0.0008(6) -0.0040(6)
C2 0.0272(9) 0.0183(8) 0.0250(8) -0.0019(7) 0.0036(6) -0.0059(6)
C3 0.0333(9) 0.0273(9) 0.0213(8) -0.0084(7) 0.0079(7) -0.0092(7)
C4 0.0352(9) 0.0256(9) 0.0169(8) -0.0089(7) -0.0016(6) 0.0000(6)
C5 0.0235(8) 0.0213(8) 0.0215(8) -0.0021(6) -0.0028(6) -0.0027(6)
C6 0.0225(8) 0.0182(8) 0.0214(8) 0.0021(6) 0.0031(6) 0.0005(6)
C7 0.0212(8) 0.0201(8) 0.0215(8) 0.0025(6) -0.0002(6) 0.0018(6)
C8 0.0308(9) 0.0257(9) 0.0245(9) -0.0020(7) 0.0082(7) -0.0023(7)
C9 0.0291(9) 0.0254(9) 0.0332(9) -0.0050(7) 0.0079(7) 0.0009(7)
C10 0.0227(8) 0.0192(8) 0.0270(8) 0.0026(7) -0.0014(6) 0.0005(6)
C11 0.0334(9) 0.0253(9) 0.0235(8) -0.0021(7) 0.0044(7) -0.0035(7)
C12 0.0334(9) 0.0239(9) 0.0235(8) -0.0062(7) 0.0056(7) 0.0000(7)
C13 0.0302(9) 0.0210(8) 0.0347(9) -0.0017(7) 0.0007(7) -0.0029(7)
C14 0.0592(13) 0.0221(9) 0.0485(12) -0.0034(9) 0.0023(10) 0.0008(8)
C15 0.0308(11) 0.0397(11) 0.0609(13) -0.0070(9) -0.0006(9) -0.0137(9)
C16 0.0429(11) 0.0280(10) 0.0424(11) -0.0061(8) 0.0023(8) -0.0117(8)
C17 0.0246(8) 0.0182(8) 0.0209(8) -0.0047(6) 0.0044(6) 0.0000(6)
C18 0.0271(9) 0.0206(8) 0.0253(8) 0.0008(7) 0.0073(7) -0.0002(6)
C19 0.0327(9) 0.0218(8) 0.0198(8) -0.0009(7) 0.0066(7) -0.0024(6)
C20 0.0281(9) 0.0196(8) 0.0207(8) -0.0035(7) 0.0058(6) 0.0015(6)
C21 0.0269(9) 0.0221(8) 0.0237(8) 0.0029(7) 0.0028(6) 0.0005(6)
C22 0.0315(9) 0.0197(8) 0.0210(8) 0.0011(7) 0.0048(6) -0.0024(6)
C23 0.0298(9) 0.0276(9) 0.0199(8) -0.0025(7) 0.0018(6) -0.0003(7)
C24 0.0411(11) 0.0337(10) 0.0308(9) -0.0081(8) -0.0006(8) -0.0033(8)
C25 0.0383(10) 0.0363(10) 0.0212(8) -0.0017(8) 0.0038(7) 0.0010(7)
C26 0.0343(10) 0.0394(10) 0.0254(9) 0.0020(8) -0.0001(7) 0.0023(8)
Fe1 0.02376(19) 0.01684(18) 0.01674(17) -0.00199(15) 0.00099(12) -0.00149(14)

loop_
_atom_type_symbol
_atom_type_description
_atom_type_scat_dispersion_real
_atom_type_scat_dispersion_imag
_atom_type_scat_source
C C 0.0181 0.0091 'International Tables Vol C Tables 4.2.6.8 and 6.1.1.4'
H H 0.0000 0.0000 'International Tables Vol C Tables 4.2.6.8 and 6.1.1.4'
Fe Fe -1.1336 3.1974 'International Tables Vol C Tables 4.2.6.8 and 6.1.1.4'

loop_
_geom_angle_atom_site_label_1
_geom_angle_atom_site_label_2
_geom_angle_atom_site_label_3
_geom_angle_site_symmetry_1
_geom_angle_site_symmetry_3
_geom_angle
C2 C1 C5 . . 106.94(13)
C2 C1 C6 . . 128.72(13)
C5 C1 C6 . . 124.05(14)
C2 C1 Fe1 . . 69.04(8)
C5 C1 Fe1 . . 69.48(8)
C6 C1 Fe1 . . 131.21(10)
C3 C2 C1 . . 108.24(14)
C3 C2 Fe1 . . 69.47(9)
C1 C2 Fe1 . . 70.38(8)
C3 C2 H2 . . 125.9
C1 C2 H2 . . 125.9
Fe1 C2 H2 . . 125.8
C4 C3 C2 . . 108.45(14)
C4 C3 Fe1 . . 70.23(8)
C2 C3 Fe1 . . 69.82(8)
C4 C3 H3 . . 125.8
C2 C3 H3 . . 125.8
Fe1 C3 H3 . . 125.8
C3 C4 C5 . . 107.45(14)
C3 C4 Fe1 . . 69.33(8)
C5 C4 Fe1 . . 69.91(8)
C3 C4 H4 . . 126.3
C5 C4 H4 . . 126.3
Fe1 C4 H4 . . 126.1
C4 C5 C1 . . 108.92(14)
C4 C5 Fe1 . . 69.66(8)
C1 C5 Fe1 . . 70.03(8)
C4 C5 H5 . . 125.5
C1 C5 H5 . . 125.5
Fe1 C5 H5 . . 126.3
C1 C6 C17 . . 112.94(12)
C1 C6 C7 . . 112.14(12)
C17 C6 C7 . . 111.48(12)
C1 C6 H6 . . 106.6
C17 C6 H6 . . 106.6
C7 C6 H6 . . 106.6
C12 C7 C8 . . 117.03(14)
C12 C7 C6 . . 124.30(14)
C8 C7 C6 . . 118.65(13)
C9 C8 C7 . . 121.78(15)
C9 C8 H8 . . 119.1
C7 C8 H8 . . 119.1
C8 C9 C10 . . 121.49(15)
C8 C9 H9 . . 119.3
C10 C9 H9 . . 119.3
C11 C10 C9 . . 116.52(14)
C11 C10 C13 . . 123.20(14)
C9 C10 C13 . . 120.29(14)
C10 C11 C12 . . 121.92(15)
C10 C11 H11 . . 119.0
C12 C11 H11 . . 119.0
C7 C12 C11 . . 121.24(15)
C7 C12 H12 . . 119.4
C11 C12 H12 . . 119.4
C10 C13 C15 . . 109.28(14)
C10 C13 C14 . . 109.49(13)
C15 C13 C14 . . 109.10(15)
C10 C13 C16 . . 112.22(14)
C15 C13 C16 . . 108.29(14)
C14 C13 C16 . . 108.40(14)
C13 C14 H14A . . 109.5
C13 C14 H14B . . 109.5
H14A C14 H14B . . 109.5
C13 C14 H14C . . 109.5
H14A C14 H14C . . 109.5
H14B C14 H14C . . 109.5
C13 C15 H15A . . 109.5
C13 C15 H15B . . 109.5
H15A C15 H15B . . 109.5
C13 C15 H15C . . 109.5
H15A C15 H15C . . 109.5
H15B C15 H15C . . 109.5
C13 C16 H16A . . 109.5
C13 C16 H16B . . 109.5
H16A C16 H16B . . 109.5
C13 C16 H16C . . 109.5
H16A C16 H16C . . 109.5
H16B C16 H16C . . 109.5
C22 C17 C18 . . 117.55(14)
C22 C17 C6 . . 121.06(13)
C18 C17 C6 . . 121.36(14)
C19 C18 C17 . . 120.93(15)
C19 C18 H18 . . 119.5
C17 C18 H18 . . 119.5
C18 C19 C20 . . 121.92(14)
C18 C19 H19 . . 119.0
C20 C19 H19 . . 119.0
C19 C20 C21 . . 116.58(14)
C19 C20 C23 . . 120.70(13)
C21 C20 C23 . . 122.72(14)
C22 C21 C20 . . 121.70(15)
C22 C21 H21 . . 119.2
C20 C21 H21 . . 119.2
C17 C22 C21 . . 121.21(14)
C17 C22 H22 . . 119.4
C21 C22 H22 . . 119.4
C26 C23 C20 . . 112.19(13)
C26 C23 C24 . . 108.03(14)
C20 C23 C24 . . 109.01(13)
C26 C23 C25 . . 108.64(13)
C20 C23 C25 . . 109.48(13)
C24 C23 C25 . . 109.45(13)
C23 C24 H24A . . 109.5
C23 C24 H24B . . 109.5
H24A C24 H24B . . 109.5
C23 C24 H24C . . 109.5
H24A C24 H24C . . 109.5
H24B C24 H24C . . 109.5
C23 C25 H25A . . 109.5
C23 C25 H25B . . 109.5
H25A C25 H25B . . 109.5
C23 C25 H25C . . 109.5
H25A C25 H25C . . 109.5
H25B C25 H25C . . 109.5
C23 C26 H26A . . 109.5
C23 C26 H26B . . 109.5
H26A C26 H26B . . 109.5
C23 C26 H26C . . 109.5
H26A C26 H26C . . 109.5
H26B C26 H26C . . 109.5
C3 Fe1 C3 3_666 . 180.00(8)
C3 Fe1 C2 3_666 3_666 40.71(6)
C3 Fe1 C2 . 3_666 139.29(6)
C3 Fe1 C2 3_666 . 139.29(6)
C3 Fe1 C2 . . 40.71(6)
C2 Fe1 C2 3_666 . 180.00(3)
C3 Fe1 C4 3_666 3_666 40.43(6)
C3 Fe1 C4 . 3_666 139.57(6)
C2 Fe1 C4 3_666 3_666 68.31(6)
C2 Fe1 C4 . 3_666 111.69(6)
C3 Fe1 C4 3_666 . 139.57(6)
C3 Fe1 C4 . . 40.43(6)
C2 Fe1 C4 3_666 . 111.69(6)
C2 Fe1 C4 . . 68.31(6)
C4 Fe1 C4 3_666 . 180.0000(10)
C3 Fe1 C5 3_666 3_666 67.80(6)
C3 Fe1 C5 . 3_666 112.20(6)
C2 Fe1 C5 3_666 3_666 67.90(6)
C2 Fe1 C5 . 3_666 112.10(6)
C4 Fe1 C5 3_666 3_666 40.43(6)
C4 Fe1 C5 . 3_666 139.57(6)
C3 Fe1 C5 3_666 . 112.20(6)
C3 Fe1 C5 . . 67.80(6)
C2 Fe1 C5 3_666 . 112.10(6)
C2 Fe1 C5 . . 67.90(6)
C4 Fe1 C5 3_666 . 139.57(6)
C4 Fe1 C5 . . 40.43(6)
C5 Fe1 C5 3_666 . 180.00(8)
C3 Fe1 C1 3_666 3_666 68.37(6)
C3 Fe1 C1 . 3_666 111.63(6)
C2 Fe1 C1 3_666 3_666 40.58(6)
C2 Fe1 C1 . 3_666 139.42(6)
C4 Fe1 C1 3_666 3_666 68.45(6)
C4 Fe1 C1 . 3_666 111.55(6)
C5 Fe1 C1 3_666 3_666 40.49(6)
C5 Fe1 C1 . 3_666 139.51(6)
C3 Fe1 C1 3_666 . 111.63(6)
C3 Fe1 C1 . . 68.37(6)
C2 Fe1 C1 3_666 . 139.42(6)
C2 Fe1 C1 . . 40.58(6)
C4 Fe1 C1 3_666 . 111.55(6)
C4 Fe1 C1 . . 68.45(6)
C5 Fe1 C1 3_666 . 139.51(6)
C5 Fe1 C1 . . 40.49(6)
C1 Fe1 C1 3_666 . 180.0

loop_
_geom_bond_atom_site_label_1
_geom_bond_atom_site_label_2
_geom_bond_site_symmetry_2
_geom_bond_distance
C1 C2 . 1.425(2)
C1 C5 . 1.425(2)
C1 C6 . 1.516(2)
C1 Fe1 . 2.0634(14)
C2 C3 . 1.421(2)
C2 Fe1 . 2.0455(15)
C2 H2 . 0.9500
C3 C4 . 1.415(2)
C3 Fe1 . 2.0409(15)
C3 H3 . 0.9500
C4 C5 . 1.420(2)
C4 Fe1 . 2.0527(15)
C4 H4 . 0.9500
C5 Fe1 . 2.0560(14)
C5 H5 . 0.9500
C6 C17 . 1.522(2)
C6 C7 . 1.529(2)
C6 H6 . 1.0000
C7 C12 . 1.382(2)
C7 C8 . 1.393(2)
C8 C9 . 1.379(2)
C8 H8 . 0.9500
C9 C10 . 1.399(2)
C9 H9 . 0.9500
C10 C11 . 1.385(2)
C10 C13 . 1.531(2)
C11 C12 . 1.394(2)
C11 H11 . 0.9500
C12 H12 . 0.9500
C13 C15 . 1.534(2)
C13 C14 . 1.535(2)
C13 C16 . 1.538(2)
C14 H14A . 0.9800
C14 H14B . 0.9800
C14 H14C . 0.9800
C15 H15A . 0.9800
C15 H15B . 0.9800
C15 H15C . 0.9800
C16 H16A . 0.9800
C16 H16B . 0.9800
C16 H16C . 0.9800
C17 C22 . 1.385(2)
C17 C18 . 1.394(2)
C18 C19 . 1.386(2)
C18 H18 . 0.9500
C19 C20 . 1.393(2)
C19 H19 . 0.9500
C20 C21 . 1.393(2)
C20 C23 . 1.533(2)
C21 C22 . 1.390(2)
C21 H21 . 0.9500
C22 H22 . 0.9500
C23 C26 . 1.532(2)
C23 C24 . 1.536(2)
C23 C25 . 1.541(2)
C24 H24A . 0.9800
C24 H24B . 0.9800
C24 H24C . 0.9800
C25 H25A . 0.9800
C25 H25B . 0.9800
C25 H25C . 0.9800
C26 H26A . 0.9800
C26 H26B . 0.9800
C26 H26C . 0.9800
Fe1 C3 3_666 2.0409(15)
Fe1 C2 3_666 2.0455(15)
Fe1 C4 3_666 2.0527(15)
Fe1 C5 3_666 2.0560(15)
Fe1 C1 3_666 2.0634(15)

loop_
_geom_torsion_atom_site_label_1
_geom_torsion_atom_site_label_2
_geom_torsion_atom_site_label_3
_geom_torsion_atom_site_label_4
_geom_torsion_site_symmetry_4
_geom_torsion
C5 C1 C2 C3 . 0.02(16)
C6 C1 C2 C3 . 173.97(14)
Fe1 C1 C2 C3 . -59.37(10)
C5 C1 C2 Fe1 . 59.39(10)
C6 C1 C2 Fe1 . -126.66(15)
C1 C2 C3 C4 . 0.11(16)
Fe1 C2 C3 C4 . -59.84(10)
C1 C2 C3 Fe1 . 59.94(10)
C2 C3 C4 C5 . -0.19(17)
Fe1 C3 C4 C5 . -59.77(10)
C2 C3 C4 Fe1 . 59.58(10)
C3 C4 C5 C1 . 0.20(17)
Fe1 C4 C5 C1 . -59.20(10)
C3 C4 C5 Fe1 . 59.40(10)
C2 C1 C5 C4 . -0.14(16)
C6 C1 C5 C4 . -174.44(13)
Fe1 C1 C5 C4 . 58.98(10)
C2 C1 C5 Fe1 . -59.11(10)
C6 C1 C5 Fe1 . 126.59(14)
C2 C1 C6 C17 . 53.1(2)
C5 C1 C6 C17 . -133.93(14)
Fe1 C1 C6 C17 . -42.25(19)
C2 C1 C6 C7 . -73.92(18)
C5 C1 C6 C7 . 99.09(17)
Fe1 C1 C6 C7 . -169.23(11)
C1 C6 C7 C12 . 7.5(2)
C17 C6 C7 C12 . -120.27(16)
C1 C6 C7 C8 . -171.08(13)
C17 C6 C7 C8 . 61.17(18)
C12 C7 C8 C9 . -1.4(2)
C6 C7 C8 C9 . 177.24(14)
C7 C8 C9 C10 . 1.1(3)
C8 C9 C10 C11 . 0.3(2)
C8 C9 C10 C13 . -179.54(15)
C9 C10 C11 C12 . -1.3(2)
C13 C10 C11 C12 . 178.54(15)
C8 C7 C12 C11 . 0.4(2)
C6 C7 C12 C11 . -178.15(14)
C10 C11 C12 C7 . 1.0(3)
C11 C10 C13 C15 . -119.29(17)
C9 C10 C13 C15 . 60.6(2)
C11 C10 C13 C14 . 121.27(17)
C9 C10 C13 C14 . -58.9(2)
C11 C10 C13 C16 . 0.8(2)
C9 C10 C13 C16 . -179.29(14)
C1 C6 C17 C22 . -73.47(18)
C7 C6 C17 C22 . 53.85(19)
C1 C6 C17 C18 . 104.54(16)
C7 C6 C17 C18 . -128.14(15)
C22 C17 C18 C19 . 2.8(2)
C6 C17 C18 C19 . -175.22(14)
C17 C18 C19 C20 . -0.1(2)
C18 C19 C20 C21 . -2.1(2)
C18 C19 C20 C23 . 177.73(14)
C19 C20 C21 C22 . 1.5(2)
C23 C20 C21 C22 . -178.33(14)
C18 C17 C22 C21 . -3.5(2)
C6 C17 C22 C21 . 174.62(14)
C20 C21 C22 C17 . 1.3(2)
C19 C20 C23 C26 . -179.90(14)
C21 C20 C23 C26 . -0.1(2)
C19 C20 C23 C24 . -60.29(19)
C21 C20 C23 C24 . 119.54(16)
C19 C20 C23 C25 . 59.40(19)
C21 C20 C23 C25 . -120.76(16)
C4 C3 Fe1 C2 3_666 -60.63(13)
C2 C3 Fe1 C2 3_666 180.0000(10)
C4 C3 Fe1 C2 . 119.37(13)
C4 C3 Fe1 C4 3_666 180.0000(10)
C2 C3 Fe1 C4 3_666 60.63(13)
C2 C3 Fe1 C4 . -119.37(13)
C4 C3 Fe1 C5 3_666 -142.07(9)
C2 C3 Fe1 C5 3_666 98.56(10)
C4 C3 Fe1 C5 . 37.93(9)
C2 C3 Fe1 C5 . -81.44(10)
C4 C3 Fe1 C1 3_666 -98.28(9)
C2 C3 Fe1 C1 3_666 142.36(9)
C4 C3 Fe1 C1 . 81.72(9)
C2 C3 Fe1 C1 . -37.64(9)
C3 C2 Fe1 C3 3_666 180.0000(10)
C1 C2 Fe1 C3 3_666 60.78(13)
C1 C2 Fe1 C3 . -119.22(13)
C3 C2 Fe1 C4 3_666 -142.53(9)
C1 C2 Fe1 C4 3_666 98.24(9)
C3 C2 Fe1 C4 . 37.47(9)
C1 C2 Fe1 C4 . -81.76(9)
C3 C2 Fe1 C5 3_666 -98.81(10)
C1 C2 Fe1 C5 3_666 141.97(9)
C3 C2 Fe1 C5 . 81.19(10)
C1 C2 Fe1 C5 . -38.03(9)
C3 C2 Fe1 C1 3_666 -60.78(13)
C1 C2 Fe1 C1 3_666 180.0
C3 C2 Fe1 C1 . 119.22(13)
C3 C4 Fe1 C3 3_666 180.0000(10)
C5 C4 Fe1 C3 3_666 -61.36(13)
C5 C4 Fe1 C3 . 118.64(13)
C3 C4 Fe1 C2 3_666 142.29(9)
C5 C4 Fe1 C2 3_666 -99.07(10)
C3 C4 Fe1 C2 . -37.71(9)
C5 C4 Fe1 C2 . 80.93(10)
C3 C4 Fe1 C5 3_666 61.36(13)
C5 C4 Fe1 C5 3_666 180.0
C3 C4 Fe1 C5 . -118.64(13)
C3 C4 Fe1 C1 3_666 98.48(10)
C5 C4 Fe1 C1 3_666 -142.88(9)
C3 C4 Fe1 C1 . -81.52(10)
C5 C4 Fe1 C1 . 37.12(9)
C4 C5 Fe1 C3 3_666 142.07(9)
C1 C5 Fe1 C3 3_666 -97.77(10)
C4 C5 Fe1 C3 . -37.93(9)
C1 C5 Fe1 C3 . 82.23(10)
C4 C5 Fe1 C2 3_666 97.95(10)
C1 C5 Fe1 C2 3_666 -141.88(9)
C4 C5 Fe1 C2 . -82.05(10)
C1 C5 Fe1 C2 . 38.12(9)
C4 C5 Fe1 C4 3_666 180.0
C1 C5 Fe1 C4 3_666 -59.83(13)
C1 C5 Fe1 C4 . 120.17(13)
C4 C5 Fe1 C1 3_666 59.83(13)
C1 C5 Fe1 C1 3_666 180.0
C4 C5 Fe1 C1 . -120.17(13)
C2 C1 Fe1 C3 3_666 -142.24(9)
C5 C1 Fe1 C3 3_666 99.29(10)
C6 C1 Fe1 C3 3_666 -18.54(16)
C2 C1 Fe1 C3 . 37.76(9)
C5 C1 Fe1 C3 . -80.71(10)
C6 C1 Fe1 C3 . 161.46(16)
C2 C1 Fe1 C2 3_666 180.0
C5 C1 Fe1 C2 3_666 61.54(12)
C6 C1 Fe1 C2 3_666 -56.30(17)
C5 C1 Fe1 C2 . -118.46(12)
C6 C1 Fe1 C2 . 123.70(17)
C2 C1 Fe1 C4 3_666 -98.61(9)
C5 C1 Fe1 C4 3_666 142.93(9)
C6 C1 Fe1 C4 3_666 25.09(16)
C2 C1 Fe1 C4 . 81.39(9)
C5 C1 Fe1 C4 . -37.07(9)
C6 C1 Fe1 C4 . -154.91(16)
C2 C1 Fe1 C5 3_666 -61.54(12)
C5 C1 Fe1 C5 3_666 180.0
C6 C1 Fe1 C5 3_666 62.17(18)
C2 C1 Fe1 C5 . 118.46(12)
C6 C1 Fe1 C5 . -117.83(18)
